data_4331645
loop_
_publ_author_name
'Murata, Masaki'
'Habe, Satoru'
'Araki, Shingo'
'Namiki, Kosuke'
'Yamada, Teppei'
'Nakagawa, Norikiyo'
'Nankawa, Takuya'
'Nihei, Masayuki'
'Mizutani, Jun'
'Kurihara, Masato'
'Nishihara, Hiroshi'

_publ_section_title
;
 Synthesis of Heterometal Cluster Complexes by the Reaction of
 Cobaltadichalcogenolato Complexes with Groups 6 and 8 Metal Carbonyls
;
_journal_issue 3
_journal_name_full 'Inorganic Chemistry'
_journal_page_first 1108
_journal_page_last 1116
_journal_paper_doi 10.1021/ic0513282
_journal_volume 45
_journal_year 2006
_chemical_formula_moiety 'C24 H18 Co2 O2 S4 W '
_chemical_formula_sum 'C24 H18 Co2 O2 S4 W'
_chemical_formula_weight 768.36
_space_group_IT_number 2
_symmetry_cell_setting triclinic
_symmetry_Int_Tables_number 2
_symmetry_space_group_name_Hall '-P 1'
_symmetry_space_group_name_H-M 'P -1'
_cell_angle_alpha 96.27(2)
_cell_angle_beta 96.18(1)
_cell_angle_gamma 84.12(2)
_cell_formula_units_Z 2
_cell_length_a 11.672(2)
_cell_length_b 16.107(4)
_cell_length_c 6.505(1)
_cell_measurement_reflns_used 25
_cell_measurement_temperature 293(2)
_cell_measurement_theta_max 35.24
_cell_measurement_theta_min 28.57
_cell_volume 1203.5(4)
_computing_cell_refinement CrystalClear
_computing_data_collection CrystalClear
_computing_data_reduction CrystalStructure
_computing_publication_material 'CrystalStructure 3.6.0'
_computing_structure_refinement CRYSTALS
_computing_structure_solution DirectMethod
_diffrn_detector_area_resol_mean 14.63
_diffrn_measured_fraction_theta_full 0.9959
_diffrn_measured_fraction_theta_max 0.9959
_diffrn_measurement_device_type 'Rigaku AFC5R'
_diffrn_measurement_method \w-2\q
_diffrn_radiation_type 'Mo K\a'
_diffrn_radiation_wavelength 0.7107
_diffrn_reflns_av_R_equivalents 0.038
_diffrn_reflns_limit_h_max 15
_diffrn_reflns_limit_h_min -15
_diffrn_reflns_limit_k_max 20
_diffrn_reflns_limit_k_min -20
_diffrn_reflns_limit_l_max 8
_diffrn_reflns_limit_l_min -8
_diffrn_reflns_number 5813
_diffrn_reflns_theta_full 27.48
_diffrn_reflns_theta_max 27.48
_exptl_absorpt_coefficient_mu 6.504
_exptl_absorpt_correction_T_max 0.998
_exptl_absorpt_correction_T_min 0.607
_exptl_absorpt_correction_type empirical
_exptl_absorpt_process_details 'Jacobson, R. (1998) Private communication'
_exptl_crystal_colour red
_exptl_crystal_density_diffrn 2.12
_exptl_crystal_density_method 'not measured'
_exptl_crystal_description block
_exptl_crystal_F_000 740.00
_exptl_crystal_size_max 0.30
_exptl_crystal_size_mid 0.20
_exptl_crystal_size_min 0.10
_refine_diff_density_max 1.16
_refine_diff_density_min -1.11
_refine_ls_extinction_method none
_refine_ls_goodness_of_fit_ref 1.330
_refine_ls_hydrogen_treatment undef
_refine_ls_number_parameters 330
_refine_ls_number_reflns 4217
_refine_ls_R_factor_gt 0.0380
_refine_ls_shift/su_max 0.06
_refine_ls_structure_factor_coef F
_refine_ls_weighting_details 'w = 1/\s^2^(Fo)'
_refine_ls_weighting_scheme sigma
_refine_ls_wR_factor_ref 0.0440
_reflns_number_gt 4217
_reflns_number_total 5539
_reflns_threshold_expression F^2^>3.0\s(F^2^)
_cod_data_source_file ic0513282sup1.cif
_cod_data_source_block WCo2S
_cod_original_formula_sum 'C24 H18 Co2 O2 S4 W '
_cod_database_code 4331645

loop_
_symmetry_equiv_pos_site_id
_symmetry_equiv_pos_as_xyz
1 +X,+Y,+Z
2 -X,-Y,-Z

loop_
_atom_site_label
_atom_site_type_symbol
_atom_site_fract_x
_atom_site_fract_y
_atom_site_fract_z
_atom_site_U_iso_or_equiv
_atom_site_adp_type
_atom_site_occupancy
_atom_site_symmetry_multiplicity
_atom_site_calc_flag
W(1) W 0.17798(3) 0.20457(2) 0.1752(1) 0.0250(1) Uani 1.00 1 d
Co(1) Co 0.2837(1) 0.0623(1) 0.2641(2) 0.0298(2) Uani 1.00 1 d
Co(2) Co 0.0225(1) 0.3167(1) 0.0398(2) 0.0344(3) Uani 1.00 1 d
S(1) S 0.2823(2) 0.1691(1) 0.5108(3) 0.0295(4) Uani 1.00 1 d
S(2) S 0.3752(2) 0.1446(1) 0.0984(3) 0.0316(4) Uani 1.00 1 d
S(3) S 0.1066(2) 0.3396(1) 0.3602(3) 0.042(1) Uani 1.00 1 d
S(4) S 0.2003(2) 0.3154(1) -0.0511(3) 0.035(1) Uani 1.00 1 d
O(2) O -0.036(1) 0.128(1) 0.308(1) 0.068(2) Uani 1.00 1 d
O(1) O 0.084(1) 0.095(1) -0.223(1) 0.062(2) Uani 1.00 1 d
C(1) C 0.419(1) 0.2066(4) 0.500(1) 0.030(2) Uani 1.00 1 d
C(2) C 0.481(1) 0.246(1) 0.674(1) 0.043(2) Uani 1.00 1 d
C(3) C 0.588(1) 0.272(1) 0.650(2) 0.060(3) Uani 1.00 1 d
C(4) C 0.635(1) 0.258(1) 0.456(2) 0.059(3) Uani 1.00 1 d
C(5) C 0.572(1) 0.219(1) 0.282(2) 0.047(2) Uani 1.00 1 d
C(6) C 0.464(1) 0.194(1) 0.307(1) 0.033(2) Uani 1.00 1 d
C(7) C 0.214(1) 0.406(1) 0.324(2) 0.051(3) Uani 1.00 1 d
C(8) C 0.253(1) 0.465(1) 0.480(2) 0.072(3) Uani 1.00 1 d
C(9) C 0.339(1) 0.512(1) 0.441(3) 0.12(1) Uani 1.00 1 d
C(10) C 0.385(1) 0.501(1) 0.245(3) 0.10(1) Uani 1.00 1 d
C(11) C 0.345(1) 0.441(1) 0.085(2) 0.078(3) Uani 1.00 1 d
C(12) C 0.259(1) 0.394(1) 0.133(1) 0.041(2) Uani 1.00 1 d
C(13) C 0.209(1) -0.030(1) 0.383(2) 0.072(3) Uani 1.00 1 d
C(14) C 0.184(1) -0.035(1) 0.166(2) 0.069(3) Uani 1.00 1 d
C(15) C 0.288(1) -0.049(1) 0.076(2) 0.073(3) Uani 1.00 1 d
C(16) C 0.382(1) -0.051(1) 0.229(2) 0.079(4) Uani 1.00 1 d
C(17) C 0.335(1) -0.040(1) 0.428(2) 0.079(4) Uani 1.00 1 d
C(18) C -0.132(1) 0.269(1) -0.056(2) 0.090(3) Uani 1.00 1 d
C(19) C -0.081(1) 0.296(1) -0.234(2) 0.083(4) Uani 1.00 1 d
C(20) C -0.072(1) 0.382(1) -0.192(2) 0.075(4) Uani 1.00 1 d
C(21) C -0.113(1) 0.411(1) -0.003(2) 0.067(3) Uani 1.00 1 d
C(22) C -0.147(1) 0.342(1) 0.092(2) 0.066(3) Uani 1.00 1 d
C(23) C 0.124(1) 0.132(1) -0.085(1) 0.043(2) Uani 1.00 1 d
C(24) C 0.044(1) 0.157(1) 0.271(1) 0.045(2) Uani 1.00 1 d

loop_
_atom_site_aniso_label
_atom_site_aniso_U_11
_atom_site_aniso_U_22
_atom_site_aniso_U_33
_atom_site_aniso_U_12
_atom_site_aniso_U_13
_atom_site_aniso_U_23
W(1) 0.0239(1) 0.0237(1) 0.0257(1) -0.0002(1) 0.0017(1) -0.0028(1)
Co(1) 0.033(1) 0.0213(4) 0.035(1) -0.0018(4) 0.0038(4) 0.0039(4)
Co(2) 0.025(1) 0.037(1) 0.040(1) 0.0048(4) -0.0008(4) 0.0076(4)
S(1) 0.030(1) 0.030(1) 0.028(1) -0.004(1) 0.001(1) 0.004(1)
S(2) 0.031(1) 0.032(1) 0.033(1) 0.003(1) 0.008(1) 0.005(1)
S(3) 0.054(1) 0.036(1) 0.034(1) 0.010(1) 0.007(1) 0.002(1)
S(4) 0.035(1) 0.036(1) 0.036(1) 0.004(1) 0.007(1) 0.011(1)
O(2) 0.044(4) 0.09(1) 0.07(1) -0.030(4) 0.009(3) 0.020(4)
O(1) 0.064(4) 0.067(4) 0.055(4) -0.030(4) 0.000(3) -0.016(3)
C(1) 0.027(3) 0.016(3) 0.047(4) 0.003(3) -0.001(3) 0.009(3)
C(2) 0.042(4) 0.036(4) 0.05(1) -0.006(4) -0.011(4) 0.008(4)
C(3) 0.04(1) 0.04(1) 0.10(1) -0.017(4) -0.02(1) 0.02(1)
C(4) 0.04(1) 0.05(1) 0.10(1) -0.017(4) -0.01(1) 0.03(1)
C(5) 0.030(4) 0.035(4) 0.08(1) -0.007(3) 0.001(4) 0.024(4)
C(6) 0.026(3) 0.026(3) 0.046(4) 0.002(3) 0.003(3) 0.009(3)
C(7) 0.06(1) 0.027(4) 0.06(1) 0.000(4) -0.02(1) 0.006(4)
C(8) 0.10(1) 0.03(1) 0.08(1) 0.01(1) -0.03(1) -0.01(1)
C(9) 0.10(1) 0.03(1) 0.19(2) -0.01(1) -0.08(1) 0.01(1)
C(10) 0.06(1) 0.05(1) 0.20(2) -0.02(1) -0.04(1) 0.04(1)
C(11) 0.04(1) 0.05(1) 0.15(1) -0.004(4) -0.01(1) 0.04(1)
C(12) 0.032(4) 0.032(4) 0.06(1) 0.000(3) -0.007(4) 0.016(4)
C(13) 0.09(1) 0.021(4) 0.12(1) -0.01(1) 0.05(1) 0.01(1)
C(14) 0.09(1) 0.024(4) 0.10(1) -0.02(1) -0.01(1) 0.00(1)
C(15) 0.13(1) 0.018(4) 0.07(1) -0.01(1) 0.04(1) -0.010(4)
C(16) 0.08(1) 0.024(4) 0.14(1) 0.01(1) 0.03(1) 0.02(1)
C(17) 0.12(1) 0.024(4) 0.09(1) -0.01(1) -0.02(1) 0.02(1)
C(18) 0.05(1) 0.06(1) 0.16(1) -0.02(1) -0.06(1) 0.04(1)
C(19) 0.05(1) 0.10(1) 0.08(1) 0.01(1) -0.03(1) -0.00(1)
C(20) 0.05(1) 0.10(1) 0.08(1) 0.01(1) -0.02(1) 0.04(1)
C(21) 0.04(1) 0.07(1) 0.08(1) 0.02(1) -0.01(1) 0.02(1)
C(22) 0.023(4) 0.09(1) 0.09(1) 0.01(1) 0.00(1) 0.03(1)
C(23) 0.043(4) 0.05(1) 0.036(4) -0.013(4) 0.013(4) -0.002(4)
C(24) 0.032(4) 0.07(1) 0.037(4) -0.015(4) 0.000(3) -0.002(4)

loop_
_atom_type_symbol
_atom_type_description
_atom_type_scat_dispersion_real
_atom_type_scat_dispersion_imag
_atom_type_scat_source
C C 0.003 0.002
;
International Tables for Crystallography
(1992, Vol. C, Tables 4.2.6.8 and 6.1.1.4)
;
H H 0.000 0.000
;
International Tables for Crystallography
(1992, Vol. C, Table 6.1.1.4)
;
Co Co 0.349 0.972
;
International Tables for Crystallography
(1992, Vol. C, Tables 4.2.6.8 and 6.1.1.4)
;
O O 0.011 0.006
;
International Tables for Crystallography
(1992, Vol. C, Tables 4.2.6.8 and 6.1.1.4)
;
S S 0.125 0.123
;
International Tables for Crystallography
(1992, Vol. C, Tables 4.2.6.8 and 6.1.1.4)
;
W W -0.849 6.872
;
International Tables for Crystallography
(1992, Vol. C, Tables 4.2.6.8 and 6.1.1.4)
;

loop_
_geom_angle_atom_site_label_1
_geom_angle_atom_site_label_2
_geom_angle_atom_site_label_3
_geom_angle
Co(2) W(1) Co(1) 161.99(4)
W(1) Co(1) S(1) 61.55(5)
S(1) W(1) Co(1) 52.03(5)
W(1) Co(1) S(2) 61.80(6)
S(2) W(1) Co(1) 51.84(5)
S(3) W(1) Co(1) 138.44(5)
S(4) W(1) Co(1) 137.89(6)
C(23) W(1) Co(1) 80.7(3)
C(24) W(1) Co(1) 82.6(3)
W(1) Co(1) C(13) 124.8(3)
W(1) Co(1) C(14) 111.8(3)
W(1) Co(1) C(15) 126.8(3)
W(1) Co(1) C(16) 159.7(4)
W(1) Co(1) C(17) 159.1(3)
S(1) W(1) Co(2) 138.35(5)
S(2) W(1) Co(2) 137.83(5)
W(1) Co(2) S(3) 61.68(5)
S(3) W(1) Co(2) 51.89(5)
W(1) Co(2) S(4) 61.83(5)
S(4) W(1) Co(2) 51.85(6)
C(23) W(1) Co(2) 85.1(3)
C(24) W(1) Co(2) 83.9(2)
W(1) Co(2) C(18) 112.2(3)
W(1) Co(2) C(19) 122.6(4)
W(1) Co(2) C(20) 153.9(3)
W(1) Co(2) C(21) 167.4(4)
W(1) Co(2) C(22) 131.0(4)
W(1) S(1) Co(1) 66.42(6)
S(2) W(1) S(1) 73.64(7)
S(3) W(1) S(1) 87.33(6)
S(4) W(1) S(1) 131.72(7)
W(1) S(1) C(1) 102.0(2)
C(23) W(1) S(1) 131.9(3)
C(24) W(1) S(1) 85.4(2)
W(1) S(2) Co(1) 66.36(7)
S(3) W(1) S(2) 132.03(7)
S(4) W(1) S(2) 86.97(7)
W(1) S(2) C(6) 102.2(2)
C(23) W(1) S(2) 84.8(3)
C(24) W(1) S(2) 133.6(3)
W(1) S(3) Co(2) 66.42(5)
S(4) W(1) S(3) 73.51(6)
W(1) S(3) C(7) 102.1(3)
C(23) W(1) S(3) 135.9(3)
C(24) W(1) S(3) 86.3(3)
W(1) S(4) Co(2) 66.32(7)
W(1) S(4) C(12) 101.5(3)
C(23) W(1) S(4) 88.0(3)
C(24) W(1) S(4) 135.0(2)
W(1) C(23) O(1) 173.1(8)
C(24) W(1) C(23) 79.2(3)
W(1) C(24) O(2) 174.1(6)
S(2) Co(1) S(1) 84.14(8)
Co(1) S(1) C(1) 101.9(2)
C(13) Co(1) S(1) 105.0(3)
C(14) Co(1) S(1) 136.6(4)
C(15) Co(1) S(1) 170.5(4)
C(16) Co(1) S(1) 133.7(3)
C(17) Co(1) S(1) 103.2(3)
Co(1) S(2) C(6) 101.4(3)
C(13) Co(1) S(2) 170.4(3)
C(14) Co(1) S(2) 133.3(4)
C(15) Co(1) S(2) 103.6(4)
C(16) Co(1) S(2) 102.9(4)
C(17) Co(1) S(2) 134.4(3)
Co(1) C(13) C(14) 70.1(7)
C(14) Co(1) C(13) 40.0(5)
C(15) Co(1) C(13) 67.0(5)
C(16) Co(1) C(13) 68.9(5)
Co(1) C(13) C(17) 69.7(7)
C(17) Co(1) C(13) 41.6(5)
Co(1) C(14) C(13) 69.9(6)
Co(1) C(14) C(15) 70.0(6)
C(15) Co(1) C(14) 39.6(5)
C(16) Co(1) C(14) 67.8(4)
C(17) Co(1) C(14) 68.3(4)
Co(1) C(15) C(14) 70.5(6)
Co(1) C(15) C(16) 70.5(6)
C(16) Co(1) C(15) 39.8(4)
C(17) Co(1) C(15) 67.5(5)
Co(1) C(16) C(15) 69.7(5)
Co(1) C(16) C(17) 69.8(6)
C(17) Co(1) C(16) 41.0(5)
Co(1) C(17) C(13) 68.7(6)
Co(1) C(17) C(16) 69.2(6)
S(4) Co(2) S(3) 84.16(9)
Co(2) S(3) C(7) 101.7(4)
C(18) Co(2) S(3) 128.7(4)
C(19) Co(2) S(3) 170.3(4)
C(20) Co(2) S(3) 140.1(3)
C(21) Co(2) S(3) 108.0(3)
C(22) Co(2) S(3) 100.4(4)
Co(2) S(4) C(12) 101.9(3)
C(18) Co(2) S(4) 141.5(3)
C(19) Co(2) S(4) 105.6(4)
C(20) Co(2) S(4) 100.9(3)
C(21) Co(2) S(4) 126.7(4)
C(22) Co(2) S(4) 167.0(4)
Co(2) C(18) C(19) 69.5(6)
C(19) Co(2) C(18) 42.4(5)
C(20) Co(2) C(18) 68.1(5)
C(21) Co(2) C(18) 67.7(4)
Co(2) C(18) C(22) 69.2(6)
C(22) Co(2) C(18) 41.7(5)
Co(2) C(19) C(18) 68.2(6)
Co(2) C(19) C(20) 71.5(7)
C(20) Co(2) C(19) 39.3(5)
C(21) Co(2) C(19) 66.5(5)
C(22) Co(2) C(19) 70.1(5)
Co(2) C(20) C(19) 69.2(7)
Co(2) C(20) C(21) 71.0(7)
C(21) Co(2) C(20) 38.6(5)
C(22) Co(2) C(20) 67.8(5)
Co(2) C(21) C(20) 70.4(6)
Co(2) C(21) C(22) 67.8(6)
C(22) Co(2) C(21) 40.4(5)
Co(2) C(22) C(18) 69.1(6)
Co(2) C(22) C(21) 71.8(6)
S(1) C(1) C(6) 116.2(5)
S(1) C(1) C(2) 122.6(6)
S(2) C(6) C(1) 116.4(5)
S(2) C(6) C(5) 122.6(7)
S(3) C(7) C(12) 116.3(7)
S(3) C(7) C(8) 121(1)
S(4) C(12) C(7) 116.4(7)
S(4) C(12) C(11) 121.1(7)
C(6) C(1) C(2) 121.3(7)
C(1) C(2) C(3) 118.0(8)
C(1) C(6) C(5) 121.0(7)
C(2) C(3) C(4) 121.4(9)
C(3) C(4) C(5) 120.1(9)
C(4) C(5) C(6) 118(1)
C(12) C(7) C(8) 121(1)
C(7) C(8) C(9) 118(1)
C(7) C(12) C(11) 122.4(8)
C(8) C(9) C(10) 120(1)
C(9) C(10) C(11) 121(1)
C(10) C(11) C(12) 115(1)
C(13) C(14) C(15) 108(1)
C(17) C(13) C(14) 107(1)
C(13) C(17) C(16) 106(1)
C(14) C(15) C(16) 110(1)
C(15) C(16) C(17) 107(1)
C(18) C(19) C(20) 106(1)
C(22) C(18) C(19) 106(1)
C(18) C(22) C(21) 106(1)
C(19) C(20) C(21) 110(1)
C(20) C(21) C(22) 110(1)

loop_
_geom_bond_atom_site_label_1
_geom_bond_atom_site_label_2
_geom_bond_distance
W(1) Co(1) 2.581(1)
W(1) Co(2) 2.581(1)
W(1) S(1) 2.477(2)
W(1) S(2) 2.484(2)
W(1) S(3) 2.479(2)
W(1) S(4) 2.484(2)
W(1) C(23) 2.032(7)
W(1) C(24) 1.996(9)
Co(1) S(1) 2.221(2)
Co(1) S(2) 2.216(2)
Co(1) C(13) 2.06(1)
Co(1) C(14) 2.06(1)
Co(1) C(15) 2.052(9)
Co(1) C(16) 2.06(1)
Co(1) C(17) 2.07(1)
Co(2) S(3) 2.216(2)
Co(2) S(4) 2.216(3)
Co(2) C(18) 2.04(1)
Co(2) C(19) 2.06(1)
Co(2) C(20) 2.09(1)
Co(2) C(21) 2.09(1)
Co(2) C(22) 2.04(1)
S(1) C(1) 1.779(8)
S(2) C(6) 1.782(7)
S(3) C(7) 1.78(1)
S(4) C(12) 1.783(7)
O(2) C(24) 1.14(1)
O(1) C(23) 1.11(1)
C(1) C(2) 1.40(1)
C(1) C(6) 1.40(1)
C(2) C(3) 1.39(1)
C(3) C(4) 1.42(2)
C(4) C(5) 1.41(2)
C(5) C(6) 1.40(1)
C(7) C(8) 1.39(1)
C(7) C(12) 1.39(1)
C(8) C(9) 1.38(2)
C(9) C(10) 1.42(3)
C(10) C(11) 1.41(2)
C(11) C(12) 1.40(1)
C(13) C(14) 1.41(2)
C(13) C(17) 1.46(2)
C(14) C(15) 1.39(2)
C(15) C(16) 1.40(2)
C(16) C(17) 1.45(2)
C(18) C(19) 1.48(2)
C(18) C(22) 1.45(2)
C(19) C(20) 1.39(2)
C(20) C(21) 1.38(2)
C(21) C(22) 1.43(2)

loop_
_geom_contact_atom_site_label_1
_geom_contact_atom_site_label_2
_geom_contact_distance
_geom_contact_site_symmetry_2
W(1) O(2) 3.132(8) .
W(1) O(1) 3.135(7) .
W(1) C(1) 3.337(7) .
W(1) C(6) 3.348(7) .
W(1) C(7) 3.342(8) .
W(1) C(12) 3.335(8) .
Co(1) C(1) 3.118(7) .
Co(1) C(6) 3.106(8) .
Co(1) C(23) 3.017(8) .
Co(1) C(24) 3.052(8) .
Co(2) C(7) 3.11(1) .
Co(2) C(12) 3.117(8) .
Co(2) C(23) 3.145(9) .
Co(2) C(24) 3.091(9) .
S(1) S(2) 2.972(3) .
S(1) S(3) 3.422(3) .
S(1) O(1) 3.419(8) 55601
S(1) C(2) 2.795(9) .
S(1) C(6) 2.703(8) .
S(1) C(13) 3.39(1) .
S(1) C(17) 3.36(1) .
S(1) C(23) 3.509(9) 55601
S(1) C(24) 3.054(8) .
S(2) S(4) 3.419(3) .
S(2) C(1) 2.708(6) .
S(2) C(5) 2.794(9) .
S(2) C(15) 3.355(9) .
S(2) C(16) 3.35(1) .
S(2) C(23) 3.064(9) .
S(3) S(4) 2.970(3) .
S(3) C(8) 2.78(1) .
S(3) C(12) 2.699(9) .
S(3) C(21) 3.49(1) .
S(3) C(22) 3.27(1) .
S(3) C(24) 3.08(1) .
S(4) C(7) 2.70(1) .
S(4) C(11) 2.78(1) .
S(4) C(19) 3.41(1) .
S(4) C(20) 3.32(1) .
S(4) C(23) 3.16(1) .
O(2) O(1) 3.292(9) 55601
O(2) C(13) 3.59(2) 55602
O(2) C(18) 3.47(1) .
O(2) C(23) 3.33(1) .
O(1) S(1) 3.419(8) 55401
O(1) O(2) 3.292(9) 55401
O(1) C(13) 3.44(1) 55401
O(1) C(14) 3.49(1) .
O(1) C(14) 3.43(1) 55502
O(1) C(24) 3.52(1) 55401
O(1) C(24) 3.328(9) .
C(1) C(3) 2.39(1) .
C(1) C(4) 2.78(1) .
C(1) C(5) 2.43(1) .
C(2) C(4) 2.44(1) .
C(2) C(5) 2.84(1) .
C(2) C(6) 2.439(9) .
C(2) C(16) 3.47(1) 65602
C(3) C(5) 2.45(2) .
C(3) C(6) 2.78(1) .
C(4) C(6) 2.40(1) .
C(7) C(9) 2.37(2) .
C(7) C(10) 2.75(2) .
C(7) C(11) 2.44(2) .
C(8) C(10) 2.43(2) .
C(8) C(11) 2.87(2) .
C(8) C(12) 2.42(1) .
C(9) C(11) 2.48(2) .
C(9) C(12) 2.77(2) .
C(10) C(12) 2.38(1) .
C(11) C(21) 3.46(1) 56502
C(12) C(21) 3.56(1) 56502
C(13) O(2) 3.59(2) 55602
C(13) O(1) 3.44(1) 55601
C(13) C(15) 2.27(2) .
C(13) C(16) 2.33(2) .
C(13) C(24) 3.51(1) .
C(14) O(1) 3.43(1) 55502
C(14) C(16) 2.30(2) .
C(14) C(17) 2.32(2) .
C(14) C(23) 3.28(1) .
C(14) C(24) 3.39(1) .
C(15) C(17) 2.29(2) .
C(15) C(23) 3.51(1) .
C(16) C(2) 3.47(1) 65602
C(18) C(20) 2.31(2) .
C(18) C(21) 2.30(2) .
C(18) C(23) 3.53(1) .
C(18) C(24) 3.33(1) .
C(19) C(21) 2.28(2) .
C(19) C(22) 2.35(2) .
C(19) C(23) 3.53(2) .
C(20) C(22) 2.30(2) .
C(21) C(11) 3.46(1) 56502
C(21) C(12) 3.56(1) 56502
C(23) S(1) 3.509(9) 55401
C(23) C(24) 2.57(1) .
C(24) O(1) 3.52(1) 55601
